data_7150172
loop_
_publ_author_name
'Dutt, Anita'
'Drew, Michael G. B.'
'Pramanik, Animesh'

_publ_section_title
;
 beta-Sheet mediated self-assembly of dipeptides of omega-amino acids
 and remarkable fibrillation in the solid state.
;
_journal_issue 12
_journal_name_full 'Organic &amp; biomolecular chemistry'
_journal_page_first 2250
_journal_page_last 2254
_journal_paper_doi 10.1039/b504112k
_journal_volume 3
_journal_year 2005
_chemical_formula_moiety (Boc-?-Ala-mABA-OMe)
_chemical_formula_sum 'C16 H22 N2 O5'
_chemical_formula_weight 322.36
_chemical_name_systematic
;
?
;
_space_group_IT_number 1
_symmetry_cell_setting triclinic
_symmetry_space_group_name_Hall 'P 1'
_symmetry_space_group_name_H-M 'P 1'
_atom_sites_solution_hydrogens geom
_atom_sites_solution_primary direct
_atom_sites_solution_secondary difmap
_audit_creation_method SHELXL
_cell_angle_alpha 79.659(10)
_cell_angle_beta 81.128(10)
_cell_angle_gamma 89.620(10)
_cell_formula_units_Z 1
_cell_length_a 5.108(7)
_cell_length_b 5.710(7)
_cell_length_c 14.903(16)
_cell_measurement_temperature 293(2)
_cell_volume 422.4(9)
_computing_cell_refinement XDS
_computing_data_collection 'XDS (Kabsch, 1991)'
_computing_data_reduction XDS
_computing_molecular_graphics PLATON(Spek,1994)
_computing_structure_refinement 'SHELXL-93 (Sheldrick, 1993)'
_computing_structure_solution 'SHELXS-86 (Sheldrick, 1990)'
_diffrn_ambient_temperature 293(2)
_diffrn_measurement_device 'Marresearch Image Plate'
_diffrn_measurement_method '95 frames at 2^o intervals, counting time 2 min.'
_diffrn_radiation_monochromator graphite
_diffrn_radiation_source 'fine-focus sealed tube'
_diffrn_radiation_type MoK\a
_diffrn_radiation_wavelength 0.71073
_diffrn_reflns_av_R_equivalents 0.0000
_diffrn_reflns_av_sigmaI/netI 0.0426
_diffrn_reflns_limit_h_max 5
_diffrn_reflns_limit_h_min -5
_diffrn_reflns_limit_k_max 6
_diffrn_reflns_limit_k_min -6
_diffrn_reflns_limit_l_max 18
_diffrn_reflns_limit_l_min -18
_diffrn_reflns_number 2247
_diffrn_reflns_theta_max 25.67
_diffrn_reflns_theta_min 1.41
_exptl_absorpt_coefficient_mu 0.095
_exptl_absorpt_correction_type none
_exptl_crystal_colour white
_exptl_crystal_density_diffrn 1.267
_exptl_crystal_description plate
_exptl_crystal_F_000 172
_exptl_crystal_size_max 0.20
_exptl_crystal_size_mid 0.20
_exptl_crystal_size_min 0.05
_refine_diff_density_max 0.131
_refine_diff_density_min -0.139
_refine_diff_density_rms 0.032
_refine_ls_abs_structure_details 'Flack H D (1983), Acta Cryst. A39, 876-881'
_refine_ls_abs_structure_Flack 0.01(153)
_refine_ls_extinction_coef 0.0626(118)
_refine_ls_extinction_expression Fc^*^=kFc[1+0.001xFc^2^\l^3^/sin(2\q)]^-1/4^
_refine_ls_extinction_method SHELXL
_refine_ls_goodness_of_fit_all 1.109
_refine_ls_goodness_of_fit_obs 1.165
_refine_ls_matrix_type full
_refine_ls_number_parameters 213
_refine_ls_number_reflns 2246
_refine_ls_number_restraints 3
_refine_ls_restrained_S_all 1.226
_refine_ls_restrained_S_obs 1.164
_refine_ls_R_factor_all 0.0670
_refine_ls_R_factor_obs 0.0520
_refine_ls_shift/esd_max 0.013
_refine_ls_shift/esd_mean 0.001
_refine_ls_structure_factor_coef Fsqd
_refine_ls_weighting_scheme
;
calc w=1/[\s^2^(Fo^2^)+(0.0594P)^2^+0.0631P] where
P=(Fo^2^+2Fc^2^)/3
;
_refine_ls_wR_factor_all 0.1329
_refine_ls_wR_factor_obs 0.1146
_reflns_number_observed 1886
_reflns_number_total 2247
_reflns_observed_criterion >2sigma(I)
_cod_data_source_file b504112k.txt
_cod_data_source_block Peptide_I
_cod_original_sg_symbol_H-M P-1
_cod_database_code 7150172

loop_
_symmetry_equiv_pos_as_xyz
'x, y, z'

loop_
_atom_site_aniso_label
_atom_site_aniso_U_11
_atom_site_aniso_U_22
_atom_site_aniso_U_33
_atom_site_aniso_U_23
_atom_site_aniso_U_13
_atom_site_aniso_U_12
O1 0.0241(14) 0.058(2) 0.0481(14) 0.0203(12) -0.0047(10) -0.0016(10)
C101 0.027(2) 0.041(2) 0.040(2) 0.0086(15) -0.0081(13) 0.0041(14)
C102 0.046(3) 0.088(4) 0.078(3) 0.046(3) -0.010(2) -0.001(2)
C103 0.054(3) 0.041(2) 0.067(2) -0.014(2) -0.010(2) 0.003(2)
C104 0.079(3) 0.056(3) 0.048(2) -0.007(2) -0.026(2) 0.022(2)
C2 0.023(2) 0.038(2) 0.034(2) 0.0009(14) -0.0023(12) -0.0058(12)
O2 0.0238(14) 0.060(2) 0.0531(14) 0.0115(12) -0.0019(10) -0.0092(10)
N3 0.021(2) 0.054(2) 0.044(2) 0.0156(14) -0.0030(11) -0.0074(12)
C4 0.040(2) 0.046(2) 0.030(2) 0.004(2) -0.0003(14) -0.003(2)
C5 0.034(2) 0.051(2) 0.042(2) 0.007(2) 0.0056(15) -0.005(2)
C6 0.023(2) 0.043(2) 0.033(2) 0.0043(14) 0.0022(12) -0.0043(13)
O6 0.0254(15) 0.068(2) 0.056(2) 0.0263(13) -0.0025(10) -0.0086(11)
N7 0.0224(15) 0.047(2) 0.0428(15) 0.0001(13) 0.0004(11) -0.0048(11)
C8 0.030(2) 0.032(2) 0.039(2) -0.0056(14) -0.0107(13) 0.0004(13)
C9 0.038(2) 0.053(3) 0.060(2) -0.012(2) -0.017(2) 0.009(2)
C10 0.067(3) 0.040(2) 0.073(3) -0.009(2) -0.029(2) 0.018(2)
C11 0.069(3) 0.039(2) 0.052(2) 0.007(2) -0.022(2) 0.002(2)
C12 0.047(2) 0.036(2) 0.037(2) 0.005(2) -0.0160(14) -0.0071(15)
C13 0.034(2) 0.032(2) 0.039(2) 0.0025(14) -0.0114(13) 0.0018(13)
C14 0.054(2) 0.061(3) 0.033(2) 0.009(2) -0.015(2) -0.013(2)
O14 0.094(3) 0.080(2) 0.055(2) 0.038(2) 0.000(2) -0.001(2)
O15 0.072(2) 0.059(2) 0.0431(15) 0.0031(14) 0.0135(12) -0.0020(15)
C16 0.072(3) 0.091(4) 0.042(2) -0.010(2) 0.013(2) -0.004(3)

loop_
_atom_site_label
_atom_site_type_symbol
_atom_site_fract_x
_atom_site_fract_y
_atom_site_fract_z
_atom_site_U_iso_or_equiv
_atom_site_thermal_displace_type
_atom_site_occupancy
_atom_site_calc_flag
_atom_site_refinement_flags
_atom_site_disorder_group
O1 O 0.5233(4) -0.9542(4) 0.6413(2) 0.0474(7) Uani 1 d . .
C101 C 0.6799(6) -1.0978(6) 0.7068(2) 0.0381(8) Uani 1 d . .
C102 C 0.4726(9) -1.2629(10) 0.7719(3) 0.0784(15) Uani 1 d . .
H10A H 0.3407(33) -1.1697(10) 0.8016(15) 0.094 Uiso 1 calc R .
H10B H 0.5562(13) -1.3630(39) 0.8177(13) 0.094 Uiso 1 calc R .
H10C H 0.3903(43) -1.3599(38) 0.7373(5) 0.094 Uiso 1 calc R .
C103 C 0.8801(8) -1.2432(7) 0.6569(3) 0.0534(10) Uani 1 d . .
H10D H 0.9471(35) -1.3631(27) 0.7010(3) 0.064 Uiso 1 calc R .
H10E H 1.0237(24) -1.1414(9) 0.6225(13) 0.064 Uiso 1 calc R .
H10F H 0.7973(14) -1.3180(35) 0.6154(12) 0.064 Uiso 1 calc R .
C104 C 0.8046(9) -0.9345(7) 0.7589(3) 0.0595(11) Uani 1 d . .
H10G H 0.9465(35) -0.8429(34) 0.7183(6) 0.071 Uiso 1 calc R .
H10H H 0.8729(47) -1.0282(8) 0.8100(11) 0.071 Uiso 1 calc R .
H10I H 0.6734(15) -0.8291(32) 0.7814(16) 0.071 Uiso 1 calc R .
C2 C 0.6455(6) -0.7923(6) 0.5704(2) 0.0330(7) Uani 1 d . .
O2 O 0.8829(4) -0.7549(5) 0.5505(2) 0.0487(6) Uani 1 d . .
N3 N 0.4635(5) -0.6702(5) 0.5249(2) 0.0428(7) Uani 1 d . .
H3 H 0.2977(5) -0.6992(5) 0.5450(2) 0.051 Uiso 1 calc R .
C4 C 0.5427(7) -0.4903(6) 0.4425(2) 0.0404(8) Uani 1 d . .
H4A H 0.5314(7) -0.5590(6) 0.3882(2) 0.048 Uiso 1 calc R .
H4B H 0.7259(7) -0.4425(6) 0.4401(2) 0.048 Uiso 1 calc R .
C5 C 0.3737(7) -0.2752(6) 0.4405(2) 0.0454(9) Uani 1 d . .
H5A H 0.3678(7) -0.2168(6) 0.4980(2) 0.054 Uiso 1 calc R .
H5B H 0.1943(7) -0.3187(6) 0.4351(2) 0.054 Uiso 1 calc R .
C6 C 0.4804(6) -0.0795(6) 0.3604(2) 0.0349(7) Uani 1 d . .
O6 O 0.7195(4) -0.0386(5) 0.3375(2) 0.0550(7) Uani 1 d . .
N7 N 0.2950(5) 0.0506(5) 0.3180(2) 0.0390(7) Uani 1 d . .
H7 H 0.1313(5) 0.0116(5) 0.3381(2) 0.047 Uiso 1 calc R .
C8 C 0.3495(6) 0.2459(5) 0.2430(2) 0.0331(7) Uani 1 d . .
C9 C 0.1835(7) 0.4385(7) 0.2400(3) 0.0492(9) Uani 1 d . .
H9 H 0.0379(7) 0.4383(7) 0.2859(3) 0.059 Uiso 1 calc R .
C10 C 0.2349(9) 0.6344(8) 0.1673(3) 0.0583(11) Uani 1 d . .
H10 H 0.1223(9) 0.7633(8) 0.1652(3) 0.070 Uiso 1 calc R .
C11 C 0.4497(8) 0.6369(7) 0.0997(3) 0.0541(10) Uani 1 d . .
H11 H 0.4860(8) 0.7694(7) 0.0530(3) 0.065 Uiso 1 calc R .
C12 C 0.6138(7) 0.4414(6) 0.1008(2) 0.0403(8) Uani 1 d . .
C13 C 0.5639(6) 0.2456(6) 0.1728(2) 0.0356(7) Uani 1 d . .
H13 H 0.6739(6) 0.1150(6) 0.1738(2) 0.043 Uiso 1 calc R .
C14 C 0.8348(8) 0.4413(7) 0.0220(2) 0.0504(10) Uani 1 d . .
O14 O 0.8974(7) 0.6085(6) -0.0389(2) 0.0836(10) Uani 1 d . .
O15 O 0.9567(5) 0.2331(5) 0.0276(2) 0.0618(8) Uani 1 d . .
C16 C 1.1720(9) 0.2126(10) -0.0470(3) 0.0708(13) Uani 1 d . .
H16A H 1.2124(38) 0.0478(10) -0.0459(12) 0.085 Uiso 1 calc R .
H16B H 1.3261(20) 0.2972(44) -0.0391(11) 0.085 Uiso 1 calc R .
H16C H 1.1191(23) 0.2793(45) -0.1052(3) 0.085 Uiso 1 calc R .

loop_
_atom_type_symbol
_atom_type_description
_atom_type_scat_dispersion_real
_atom_type_scat_dispersion_imag
_atom_type_scat_source
C C 0.0033 0.0016 'International Tables Vol C Tables 4.2.6.8 and 6.1.1.4'
H H 0.0000 0.0000 'International Tables Vol C Tables 4.2.6.8 and 6.1.1.4'
N N 0.0061 0.0033 'International Tables Vol C Tables 4.2.6.8 and 6.1.1.4'
O O 0.0106 0.0060 'International Tables Vol C Tables 4.2.6.8 and 6.1.1.4'

loop_
_geom_angle_atom_site_label_1
_geom_angle_atom_site_label_2
_geom_angle_atom_site_label_3
_geom_angle
_geom_angle_site_symmetry_1
_geom_angle_site_symmetry_3
_geom_angle_publ_flag
C2 O1 C101 120.2(3) . . ?
O1 C101 C103 110.7(3) . . ?
O1 C101 C104 109.3(3) . . ?
C103 C101 C104 112.9(3) . . ?
O1 C101 C102 103.4(3) . . ?
C103 C101 C102 109.5(4) . . ?
C104 C101 C102 110.6(3) . . ?
O2 C2 O1 125.9(3) . . ?
O2 C2 N3 124.2(3) . . ?
O1 C2 N3 109.9(3) . . ?
C2 N3 C4 121.3(3) . . ?
N3 C4 C5 112.4(3) . . ?
C4 C5 C6 111.3(3) . . ?
O6 C6 N7 122.7(3) . . ?
O6 C6 C5 121.4(3) . . ?
N7 C6 C5 115.8(3) . . ?
C6 N7 C8 125.5(3) . . ?
C9 C8 C13 119.6(3) . . ?
C9 C8 N7 118.9(3) . . ?
C13 C8 N7 121.5(3) . . ?
C8 C9 C10 119.9(3) . . ?
C11 C10 C9 120.4(4) . . ?
C10 C11 C12 120.1(4) . . ?
C11 C12 C13 119.8(3) . . ?
C11 C12 C14 118.9(3) . . ?
C13 C12 C14 121.3(3) . . ?
C8 C13 C12 120.1(3) . . ?
O14 C14 O15 123.5(4) . . ?
O14 C14 C12 124.4(4) . . ?
O15 C14 C12 112.0(3) . . ?
C14 O15 C16 116.4(3) . . ?

loop_
_geom_bond_atom_site_label_1
_geom_bond_atom_site_label_2
_geom_bond_distance
_geom_bond_site_symmetry_2
_geom_bond_publ_flag
O1 C2 1.347(4) . ?
O1 C101 1.487(4) . ?
C101 C103 1.505(5) . ?
C101 C104 1.516(5) . ?
C101 C102 1.523(5) . ?
C2 O2 1.214(4) . ?
C2 N3 1.351(4) . ?
N3 C4 1.459(4) . ?
C4 C5 1.495(5) . ?
C5 C6 1.517(4) . ?
C6 O6 1.229(4) . ?
C6 N7 1.362(4) . ?
N7 C8 1.425(4) . ?
C8 C9 1.383(5) . ?
C8 C13 1.394(5) . ?
C9 C10 1.405(6) . ?
C10 C11 1.369(6) . ?
C11 C12 1.390(6) . ?
C12 C13 1.398(5) . ?
C12 C14 1.498(5) . ?
C14 O14 1.200(5) . ?
C14 O15 1.333(5) . ?
O15 C16 1.459(5) . ?

loop_
_geom_torsion_atom_site_label_1
_geom_torsion_atom_site_label_2
_geom_torsion_atom_site_label_3
_geom_torsion_atom_site_label_4
_geom_torsion
_geom_torsion_site_symmetry_1
_geom_torsion_site_symmetry_2
_geom_torsion_site_symmetry_3
_geom_torsion_site_symmetry_4
_geom_torsion_publ_flag
C2 O1 C101 C103 -60.2(4) . . . . ?
C2 O1 C101 C104 64.8(4) . . . . ?
C2 O1 C101 C102 -177.4(3) . . . . ?
C101 O1 C2 O2 3.4(5) . . . . ?
C101 O1 C2 N3 -174.9(3) . . . . ?
O2 C2 N3 C4 4.3(5) . . . . ?
O1 C2 N3 C4 -177.4(3) . . . . ?
C2 N3 C4 C5 -139.2(3) . . . . ?
N3 C4 C5 C6 173.1(3) . . . . ?
C4 C5 C6 O6 -39.1(4) . . . . ?
C4 C5 C6 N7 142.8(3) . . . . ?
O6 C6 N7 C8 0.3(5) . . . . ?
C5 C6 N7 C8 178.4(3) . . . . ?
C6 N7 C8 C9 -142.7(3) . . . . ?
C6 N7 C8 C13 37.9(4) . . . . ?
C13 C8 C9 C10 -1.4(5) . . . . ?
N7 C8 C9 C10 179.2(3) . . . . ?
C8 C9 C10 C11 -0.4(5) . . . . ?
C9 C10 C11 C12 2.2(6) . . . . ?
C10 C11 C12 C13 -2.1(5) . . . . ?
C10 C11 C12 C14 175.3(4) . . . . ?
C9 C8 C13 C12 1.4(4) . . . . ?
N7 C8 C13 C12 -179.2(3) . . . . ?
C11 C12 C13 C8 0.3(4) . . . . ?
C14 C12 C13 C8 -177.0(3) . . . . ?
C11 C12 C14 O14 7.2(5) . . . . ?
C13 C12 C14 O14 -175.5(4) . . . . ?
C11 C12 C14 O15 -173.3(3) . . . . ?
C13 C12 C14 O15 4.0(4) . . . . ?
O14 C14 O15 C16 -1.7(6) . . . . ?
C12 C14 O15 C16 178.8(3) . . . . ?

loop_
_cod_related_entry_id
_cod_related_entry_database
_cod_related_entry_code
1 ChemSpider 9430749
